data_4073463
loop_
_publ_author_name
'Green, Shaun P.'
'Jones, Cameron'
'Mills, David P.'
'Stasch, Andreas'

_publ_section_title
;
 Group 9 and 11 Metal(I) Gallyl Complexes Stabilized by N-Heterocyclic
 Carbene Coordination: First Structural Characterization of
 Ga-M (M = Cu or Ag) Bonds
;
_journal_issue 14
_journal_name_full Organometallics
_journal_page_first 3424
_journal_paper_doi 10.1021/om700345m
_journal_volume 26
_journal_year 2007
_chemical_formula_sum 'C47 H60 Cu Ga N4'
_chemical_formula_weight 814.25
_chemical_name_systematic
; 
 ? 
;
_space_group_IT_number 15
_symmetry_cell_setting monoclinic
_symmetry_space_group_name_Hall '-C 2yc'
_symmetry_space_group_name_H-M 'C 1 2/c 1'
_atom_sites_solution_hydrogens geom
_atom_sites_solution_primary direct
_atom_sites_solution_secondary difmap
_audit_creation_method SHELXL-97
_cell_angle_alpha 90.00
_cell_angle_beta 90.26(3)
_cell_angle_gamma 90.00
_cell_formula_units_Z 8
_cell_length_a 23.502(5)
_cell_length_b 13.040(3)
_cell_length_c 29.209(6)
_cell_measurement_temperature 150(2)
_cell_volume 8951(3)
_computing_structure_refinement 'SHELXL-97 (Sheldrick, 1997)'
_computing_structure_solution 'SHELXS-97 (Sheldrick, 1990)'
_diffrn_ambient_temperature 150(2)
_diffrn_measured_fraction_theta_full 0.962
_diffrn_measured_fraction_theta_max 0.962
_diffrn_measurement_device_type 'Nonius Kappa CCD'
_diffrn_radiation_monochromator graphite
_diffrn_radiation_source 'fine-focus sealed tube'
_diffrn_radiation_type MoK\a
_diffrn_radiation_wavelength 0.71073
_diffrn_reflns_av_R_equivalents 0.0342
_diffrn_reflns_av_sigmaI/netI 0.0554
_diffrn_reflns_limit_h_max 27
_diffrn_reflns_limit_h_min -27
_diffrn_reflns_limit_k_max 15
_diffrn_reflns_limit_k_min -15
_diffrn_reflns_limit_l_max 34
_diffrn_reflns_limit_l_min -34
_diffrn_reflns_number 12694
_diffrn_reflns_theta_full 25.00
_diffrn_reflns_theta_max 25.00
_diffrn_reflns_theta_min 3.11
_exptl_absorpt_coefficient_mu 1.111
_exptl_absorpt_correction_T_max 0.808
_exptl_absorpt_correction_T_min 0.701
_exptl_absorpt_correction_type multi-scan
_exptl_absorpt_process_details 'Sortav (Blessing, 1995)'
_exptl_crystal_colour yellow
_exptl_crystal_density_diffrn 1.208
_exptl_crystal_density_method 'not measured'
_exptl_crystal_description block
_exptl_crystal_F_000 3440
_exptl_crystal_size_max 0.30
_exptl_crystal_size_mid 0.20
_exptl_crystal_size_min 0.20
_refine_diff_density_max 0.489
_refine_diff_density_min -0.465
_refine_diff_density_rms 0.058
_refine_ls_extinction_method none
_refine_ls_goodness_of_fit_ref 1.065
_refine_ls_hydrogen_treatment constr
_refine_ls_matrix_type full
_refine_ls_number_parameters 492
_refine_ls_number_reflns 7569
_refine_ls_number_restraints 0
_refine_ls_restrained_S_all 1.065
_refine_ls_R_factor_all 0.0546
_refine_ls_R_factor_gt 0.0426
_refine_ls_shift/su_max 0.001
_refine_ls_shift/su_mean 0.000
_refine_ls_structure_factor_coef Fsqd
_refine_ls_weighting_details 'calc w=1/[\s^2^(Fo^2^)+(0.0409P)^2^+10.6918P] where P=(Fo^2^+2Fc^2^)/3'
_refine_ls_weighting_scheme calc
_refine_ls_wR_factor_gt 0.0997
_refine_ls_wR_factor_ref 0.1053
_reflns_number_gt 6369
_reflns_number_total 7569
_reflns_threshold_expression >2sigma(I)
_cod_data_source_file om700345m-file001.cif
_cod_data_source_block compound4
_cod_original_cell_volume 8952(3)
_cod_original_sg_symbol_H-M C2/c
_cod_database_code 4073463

loop_
_symmetry_equiv_pos_as_xyz
'x, y, z'
'-x, y, -z+1/2'
'x+1/2, y+1/2, z'
'-x+1/2, y+1/2, -z+1/2'
'-x, -y, -z'
'x, -y, z-1/2'
'-x+1/2, -y+1/2, -z'
'x+1/2, -y+1/2, z-1/2'

loop_
_atom_site_label
_atom_site_type_symbol
_atom_site_fract_x
_atom_site_fract_y
_atom_site_fract_z
_atom_site_U_iso_or_equiv
_atom_site_adp_type
_atom_site_occupancy
_atom_site_symmetry_multiplicity
_atom_site_calc_flag
_atom_site_refinement_flags
Ga1 Ga 0.328188(12) 0.39157(2) 0.102965(11) 0.02841(10) Uani 1 1 d .
Cu1 Cu 0.362035(14) 0.51863(3) 0.055372(13) 0.03389(12) Uani 1 1 d .
N1 N 0.27436(9) 0.37261(16) 0.15076(8) 0.0290(5) Uani 1 1 d .
C1 C 0.26909(11) 0.2693(2) 0.16172(10) 0.0327(6) Uani 1 1 d .
H1 H 0.2439 0.2464 0.1849 0.039 Uiso 1 1 calc R
N2 N 0.33657(9) 0.24696(16) 0.10483(8) 0.0308(5) Uani 1 1 d .
C2 C 0.30156(11) 0.2033(2) 0.13783(11) 0.0347(7) Uani 1 1 d .
H2 H 0.3006 0.1314 0.1432 0.042 Uiso 1 1 calc R
N3 N 0.37056(10) 0.73343(17) 0.03382(9) 0.0356(6) Uani 1 1 d .
C3 C 0.25214(11) 0.4463(2) 0.18245(10) 0.0305(6) Uani 1 1 d .
N4 N 0.39276(9) 0.65018(17) -0.02662(9) 0.0352(6) Uani 1 1 d .
C4 C 0.19713(11) 0.4860(2) 0.17561(10) 0.0322(6) Uani 1 1 d .
C5 C 0.17712(12) 0.5590(2) 0.20672(11) 0.0399(7) Uani 1 1 d .
H5 H 0.1403 0.5876 0.2024 0.048 Uiso 1 1 calc R
C6 C 0.20959(13) 0.5901(2) 0.24325(12) 0.0474(8) Uani 1 1 d .
H6 H 0.1952 0.6397 0.2641 0.057 Uiso 1 1 calc R
C7 C 0.26312(13) 0.5493(2) 0.24972(12) 0.0477(8) Uani 1 1 d .
H7 H 0.2853 0.5712 0.2752 0.057 Uiso 1 1 calc R
C8 C 0.28552(12) 0.4766(2) 0.21983(11) 0.0376(7) Uani 1 1 d .
C9 C 0.15954(12) 0.4486(2) 0.13695(11) 0.0384(7) Uani 1 1 d .
H9 H 0.1848 0.4167 0.1135 0.046 Uiso 1 1 calc R
C10 C 0.12605(14) 0.5329(3) 0.11342(14) 0.0597(10) Uani 1 1 d .
H10A H 0.1009 0.5659 0.1356 0.090 Uiso 1 1 calc R
H10B H 0.1032 0.5034 0.0885 0.090 Uiso 1 1 calc R
H10C H 0.1524 0.5838 0.1009 0.090 Uiso 1 1 calc R
C11 C 0.11886(18) 0.3654(3) 0.15389(15) 0.0705(12) Uani 1 1 d .
H11A H 0.0921 0.3952 0.1758 0.106 Uiso 1 1 calc R
H11B H 0.1407 0.3107 0.1688 0.106 Uiso 1 1 calc R
H11C H 0.0977 0.3370 0.1279 0.106 Uiso 1 1 calc R
C12 C 0.34486(12) 0.4335(3) 0.22803(12) 0.0461(8) Uani 1 1 d .
H12 H 0.3511 0.3781 0.2049 0.055 Uiso 1 1 calc R
C13 C 0.38998(14) 0.5156(3) 0.21999(18) 0.0757(13) Uani 1 1 d .
H13A H 0.3859 0.5431 0.1889 0.114 Uiso 1 1 calc R
H13B H 0.4279 0.4853 0.2236 0.114 Uiso 1 1 calc R
H13C H 0.3852 0.5711 0.2423 0.114 Uiso 1 1 calc R
C14 C 0.35099(18) 0.3852(3) 0.27528(15) 0.0710(12) Uani 1 1 d .
H14A H 0.3471 0.4383 0.2988 0.107 Uiso 1 1 calc R
H14B H 0.3885 0.3528 0.2780 0.107 Uiso 1 1 calc R
H14C H 0.3213 0.3332 0.2794 0.107 Uiso 1 1 calc R
C15 C 0.38183(11) 0.18827(19) 0.08583(10) 0.0302(6) Uani 1 1 d .
C16 C 0.42914(12) 0.1609(2) 0.11301(11) 0.0357(7) Uani 1 1 d .
C17 C 0.47390(12) 0.1087(2) 0.09232(12) 0.0412(7) Uani 1 1 d .
H17 H 0.5058 0.0888 0.1103 0.049 Uiso 1 1 calc R
C18 C 0.47288(12) 0.0853(2) 0.04619(12) 0.0420(8) Uani 1 1 d .
H18 H 0.5042 0.0506 0.0327 0.050 Uiso 1 1 calc R
C19 C 0.42688(12) 0.1120(2) 0.01984(12) 0.0386(7) Uani 1 1 d .
H19 H 0.4266 0.0958 -0.0119 0.046 Uiso 1 1 calc R
C20 C 0.38022(11) 0.1630(2) 0.03902(11) 0.0338(7) Uani 1 1 d .
C21 C 0.43388(13) 0.1903(2) 0.16307(11) 0.0411(7) Uani 1 1 d .
H21 H 0.3984 0.2282 0.1713 0.049 Uiso 1 1 calc R
C22 C 0.48426(17) 0.2627(3) 0.17173(14) 0.0662(11) Uani 1 1 d .
H22A H 0.5199 0.2262 0.1658 0.099 Uiso 1 1 calc R
H22B H 0.4837 0.2859 0.2036 0.099 Uiso 1 1 calc R
H22C H 0.4813 0.3220 0.1513 0.099 Uiso 1 1 calc R
C23 C 0.43799(16) 0.0970(3) 0.19447(13) 0.0592(10) Uani 1 1 d .
H23A H 0.4723 0.0577 0.1870 0.089 Uiso 1 1 calc R
H23B H 0.4043 0.0536 0.1901 0.089 Uiso 1 1 calc R
H23C H 0.4400 0.1197 0.2264 0.089 Uiso 1 1 calc R
C24 C 0.32858(12) 0.1870(2) 0.00931(11) 0.0422(7) Uani 1 1 d .
H24 H 0.3002 0.2228 0.0291 0.051 Uiso 1 1 calc R
C25 C 0.34279(16) 0.2589(3) -0.03015(13) 0.0597(10) Uani 1 1 d .
H25A H 0.3578 0.3235 -0.0180 0.090 Uiso 1 1 calc R
H25B H 0.3083 0.2726 -0.0481 0.090 Uiso 1 1 calc R
H25C H 0.3714 0.2267 -0.0498 0.090 Uiso 1 1 calc R
C26 C 0.30095(14) 0.0883(3) -0.00795(13) 0.0529(9) Uani 1 1 d .
H26A H 0.2653 0.1048 -0.0239 0.079 Uiso 1 1 calc R
H26B H 0.2930 0.0432 0.0181 0.079 Uiso 1 1 calc R
H26C H 0.3268 0.0536 -0.0291 0.079 Uiso 1 1 calc R
C27 C 0.37913(11) 0.6363(2) 0.01811(11) 0.0351(7) Uani 1 1 d .
C28 C 0.37955(13) 0.8051(2) -0.00037(12) 0.0440(8) Uani 1 1 d .
H28 H 0.3764 0.8774 0.0025 0.053 Uiso 1 1 calc R
C29 C 0.39354(12) 0.7535(2) -0.03818(12) 0.0427(8) Uani 1 1 d .
H29 H 0.4023 0.7818 -0.0673 0.051 Uiso 1 1 calc R
C30 C 0.36029(12) 0.7564(2) 0.08114(11) 0.0374(7) Uani 1 1 d .
C31 C 0.40542(13) 0.7942(2) 0.10765(13) 0.0435(8) Uani 1 1 d .
C32 C 0.39509(16) 0.8129(2) 0.15328(13) 0.0531(9) Uani 1 1 d .
H32 H 0.4248 0.8405 0.1717 0.064 Uiso 1 1 calc R
C33 C 0.34253(17) 0.7929(3) 0.17357(13) 0.0550(9) Uani 1 1 d .
C34 C 0.29930(14) 0.7555(3) 0.14615(13) 0.0521(9) Uani 1 1 d .
H34 H 0.2633 0.7420 0.1595 0.063 Uiso 1 1 calc R
C35 C 0.30661(13) 0.7368(2) 0.09996(12) 0.0425(8) Uani 1 1 d .
C36 C 0.46329(14) 0.8128(3) 0.08689(14) 0.0564(9) Uani 1 1 d .
H36A H 0.4897 0.8365 0.1107 0.085 Uiso 1 1 calc R
H36B H 0.4601 0.8651 0.0629 0.085 Uiso 1 1 calc R
H36C H 0.4776 0.7489 0.0736 0.085 Uiso 1 1 calc R
C37 C 0.3339(2) 0.8133(3) 0.22430(15) 0.0767(12) Uani 1 1 d .
H37A H 0.3203 0.8837 0.2286 0.115 Uiso 1 1 calc R
H37B H 0.3700 0.8041 0.2406 0.115 Uiso 1 1 calc R
H37C H 0.3056 0.7651 0.2364 0.115 Uiso 1 1 calc R
C38 C 0.25803(13) 0.6964(3) 0.07100(14) 0.0572(10) Uani 1 1 d .
H38A H 0.2639 0.6233 0.0649 0.086 Uiso 1 1 calc R
H38B H 0.2566 0.7340 0.0420 0.086 Uiso 1 1 calc R
H38C H 0.2221 0.7059 0.0874 0.086 Uiso 1 1 calc R
C39 C 0.41160(12) 0.5720(2) -0.05855(11) 0.0346(7) Uani 1 1 d .
C40 C 0.47015(11) 0.5601(2) -0.06381(11) 0.0356(7) Uani 1 1 d .
C41 C 0.48835(12) 0.4928(2) -0.09758(12) 0.0401(7) Uani 1 1 d .
H41 H 0.5280 0.4829 -0.1017 0.048 Uiso 1 1 calc R
C42 C 0.45060(13) 0.4392(2) -0.12567(11) 0.0409(7) Uani 1 1 d .
C43 C 0.39258(13) 0.4507(2) -0.11747(12) 0.0443(8) Uani 1 1 d .
H43 H 0.3663 0.4116 -0.1351 0.053 Uiso 1 1 calc R
C44 C 0.37191(12) 0.5175(2) -0.08431(11) 0.0385(7) Uani 1 1 d .
C45 C 0.51220(12) 0.6187(2) -0.03489(12) 0.0440(8) Uani 1 1 d .
H45A H 0.5505 0.5916 -0.0400 0.066 Uiso 1 1 calc R
H45B H 0.5023 0.6112 -0.0025 0.066 Uiso 1 1 calc R
H45C H 0.5111 0.6914 -0.0433 0.066 Uiso 1 1 calc R
C46 C 0.47195(16) 0.3738(3) -0.16437(13) 0.0556(9) Uani 1 1 d .
H46A H 0.4687 0.4118 -0.1932 0.083 Uiso 1 1 calc R
H46B H 0.4491 0.3110 -0.1663 0.083 Uiso 1 1 calc R
H46C H 0.5119 0.3558 -0.1588 0.083 Uiso 1 1 calc R
C47 C 0.30860(13) 0.5308(3) -0.07797(14) 0.0573(10) Uani 1 1 d .
H47A H 0.3000 0.5349 -0.0452 0.086 Uiso 1 1 calc R
H47B H 0.2886 0.4721 -0.0914 0.086 Uiso 1 1 calc R
H47C H 0.2961 0.5940 -0.0931 0.086 Uiso 1 1 calc R

loop_
_atom_site_aniso_label
_atom_site_aniso_U_11
_atom_site_aniso_U_22
_atom_site_aniso_U_33
_atom_site_aniso_U_23
_atom_site_aniso_U_13
_atom_site_aniso_U_12
Ga1 0.03041(16) 0.02551(17) 0.0294(2) 0.00223(13) 0.00646(12) 0.00255(12)
Cu1 0.0382(2) 0.0285(2) 0.0350(2) 0.00552(15) 0.00912(15) 0.00146(14)
N1 0.0334(11) 0.0240(11) 0.0297(14) -0.0001(10) 0.0076(10) 0.0007(9)
C1 0.0363(14) 0.0290(14) 0.0330(18) 0.0019(12) 0.0093(12) -0.0044(12)
N2 0.0328(11) 0.0254(12) 0.0342(15) -0.0002(10) 0.0074(10) 0.0034(9)
C2 0.0381(15) 0.0242(14) 0.042(2) 0.0030(13) 0.0084(13) -0.0017(12)
N3 0.0392(13) 0.0281(13) 0.0396(16) 0.0062(11) 0.0089(11) 0.0032(10)
C3 0.0339(14) 0.0270(14) 0.0308(17) -0.0010(12) 0.0081(12) -0.0007(11)
N4 0.0348(12) 0.0309(12) 0.0399(16) 0.0074(11) 0.0075(11) 0.0036(10)
C4 0.0349(14) 0.0292(14) 0.0324(18) 0.0006(12) 0.0088(12) 0.0012(11)
C5 0.0382(15) 0.0360(16) 0.046(2) -0.0036(15) 0.0091(14) 0.0050(13)
C6 0.0509(18) 0.0399(18) 0.051(2) -0.0177(16) 0.0141(16) 0.0022(14)
C7 0.0486(18) 0.052(2) 0.043(2) -0.0163(16) 0.0023(15) -0.0046(15)
C8 0.0392(15) 0.0371(16) 0.0367(19) -0.0066(14) 0.0044(13) -0.0034(13)
C9 0.0347(14) 0.0452(17) 0.0353(19) -0.0035(14) 0.0045(13) 0.0081(13)
C10 0.0488(19) 0.061(2) 0.070(3) 0.008(2) -0.0106(18) 0.0161(17)
C11 0.081(3) 0.071(3) 0.059(3) 0.003(2) -0.020(2) -0.031(2)
C12 0.0394(16) 0.0514(19) 0.048(2) -0.0122(17) -0.0069(14) 0.0036(14)
C13 0.0373(18) 0.078(3) 0.112(4) -0.004(3) -0.007(2) -0.0036(18)
C14 0.070(2) 0.085(3) 0.058(3) -0.001(2) -0.014(2) 0.016(2)
C15 0.0314(13) 0.0232(13) 0.0361(18) -0.0005(12) 0.0065(12) 0.0026(11)
C16 0.0377(15) 0.0312(15) 0.0382(19) -0.0017(13) 0.0017(13) 0.0033(12)
C17 0.0356(15) 0.0397(17) 0.048(2) -0.0034(15) -0.0034(14) 0.0088(13)
C18 0.0353(15) 0.0373(17) 0.053(2) -0.0091(15) 0.0082(14) 0.0106(13)
C19 0.0426(16) 0.0350(16) 0.0384(19) -0.0100(14) 0.0060(13) 0.0055(13)
C20 0.0364(14) 0.0271(14) 0.0380(19) -0.0028(13) 0.0038(13) 0.0020(12)
C21 0.0416(16) 0.0462(18) 0.0353(19) -0.0006(14) -0.0013(13) 0.0083(14)
C22 0.085(3) 0.065(2) 0.049(3) -0.0076(19) -0.003(2) -0.016(2)
C23 0.068(2) 0.065(2) 0.044(2) 0.0084(18) 0.0038(18) 0.0049(19)
C24 0.0430(16) 0.0479(18) 0.0356(19) -0.0073(15) 0.0012(14) 0.0118(14)
C25 0.069(2) 0.057(2) 0.053(3) 0.0052(19) -0.0052(19) 0.0111(18)
C26 0.0432(17) 0.068(2) 0.048(2) -0.0072(18) -0.0033(15) 0.0004(16)
C27 0.0321(14) 0.0332(16) 0.0400(19) 0.0056(13) 0.0054(13) 0.0027(12)
C28 0.0482(17) 0.0304(16) 0.053(2) 0.0115(15) 0.0137(15) 0.0076(13)
C29 0.0443(16) 0.0336(16) 0.050(2) 0.0154(15) 0.0112(15) 0.0054(13)
C30 0.0463(16) 0.0259(15) 0.040(2) 0.0044(13) 0.0067(14) 0.0074(12)
C31 0.0474(17) 0.0289(16) 0.054(2) 0.0007(15) 0.0043(15) 0.0007(13)
C32 0.069(2) 0.0372(18) 0.053(2) -0.0065(16) -0.0013(18) -0.0007(16)
C33 0.079(2) 0.0369(18) 0.049(2) -0.0039(16) 0.0146(19) 0.0105(17)
C34 0.0518(19) 0.047(2) 0.058(3) -0.0020(17) 0.0212(17) 0.0086(16)
C35 0.0423(16) 0.0352(16) 0.050(2) 0.0005(15) 0.0115(14) 0.0090(13)
C36 0.0503(19) 0.054(2) 0.065(3) 0.0041(19) 0.0018(17) -0.0120(16)
C37 0.103(3) 0.072(3) 0.056(3) -0.015(2) 0.020(2) 0.009(2)
C38 0.0362(16) 0.070(2) 0.066(3) 0.001(2) 0.0101(16) 0.0077(16)
C39 0.0405(15) 0.0290(15) 0.0342(18) 0.0081(13) 0.0061(13) 0.0053(12)
C40 0.0361(14) 0.0339(15) 0.0367(19) 0.0081(14) 0.0038(13) 0.0027(12)
C41 0.0384(15) 0.0376(17) 0.044(2) 0.0042(15) 0.0095(14) 0.0033(13)
C42 0.0492(17) 0.0339(16) 0.040(2) 0.0079(14) 0.0070(14) 0.0024(14)
C43 0.0512(18) 0.0378(17) 0.044(2) 0.0060(15) -0.0016(15) -0.0044(14)
C44 0.0398(15) 0.0351(16) 0.041(2) 0.0107(14) 0.0023(14) -0.0009(13)
C45 0.0371(16) 0.0433(18) 0.052(2) 0.0008(15) 0.0062(14) 0.0029(13)
C46 0.069(2) 0.051(2) 0.047(2) -0.0039(17) 0.0102(18) -0.0012(17)
C47 0.0418(18) 0.059(2) 0.071(3) 0.0000(19) 0.0012(17) -0.0021(16)

loop_
_atom_type_symbol
_atom_type_description
_atom_type_scat_dispersion_real
_atom_type_scat_dispersion_imag
_atom_type_scat_source
C C 0.0033 0.0016 'International Tables Vol C Tables 4.2.6.8 and 6.1.1.4'
H H 0.0000 0.0000 'International Tables Vol C Tables 4.2.6.8 and 6.1.1.4'
N N 0.0061 0.0033 'International Tables Vol C Tables 4.2.6.8 and 6.1.1.4'
Cu Cu 0.3201 1.2651 'International Tables Vol C Tables 4.2.6.8 and 6.1.1.4'
Ga Ga 0.2307 1.6083 'International Tables Vol C Tables 4.2.6.8 and 6.1.1.4'

loop_
_geom_angle_atom_site_label_1
_geom_angle_atom_site_label_2
_geom_angle_atom_site_label_3
_geom_angle
N2 Ga1 N1 85.36(9)
N2 Ga1 Cu1 134.05(7)
N1 Ga1 Cu1 140.10(6)
C27 Cu1 Ga1 170.72(8)
C1 N1 C3 117.9(2)
C1 N1 Ga1 110.79(17)
C3 N1 Ga1 129.14(17)
C2 C1 N1 116.7(2)
C2 N2 C15 119.6(2)
C2 N2 Ga1 111.40(17)
C15 N2 Ga1 126.90(17)
C1 C2 N2 115.8(2)
C27 N3 C28 111.2(3)
C27 N3 C30 123.0(2)
C28 N3 C30 125.5(2)
C8 C3 C4 121.3(3)
C8 C3 N1 119.2(2)
C4 C3 N1 119.5(3)
C27 N4 C29 111.5(3)
C27 N4 C39 126.7(2)
C29 N4 C39 121.3(3)
C5 C4 C3 118.0(3)
C5 C4 C9 120.5(2)
C3 C4 C9 121.4(2)
C6 C5 C4 121.3(3)
C5 C6 C7 119.8(3)
C6 C7 C8 121.6(3)
C7 C8 C3 118.0(3)
C7 C8 C12 120.1(3)
C3 C8 C12 122.0(3)
C4 C9 C10 114.0(3)
C4 C9 C11 110.5(3)
C10 C9 C11 109.7(3)
C8 C12 C14 112.2(3)
C8 C12 C13 110.7(3)
C14 C12 C13 111.5(3)
C20 C15 C16 120.4(2)
C20 C15 N2 119.2(2)
C16 C15 N2 120.3(3)
C17 C16 C15 118.3(3)
C17 C16 C21 119.3(3)
C15 C16 C21 122.3(2)
C18 C17 C16 121.4(3)
C19 C18 C17 120.1(3)
C18 C19 C20 120.9(3)
C19 C20 C15 118.8(3)
C19 C20 C24 119.6(3)
C15 C20 C24 121.6(2)
C16 C21 C23 112.4(3)
C16 C21 C22 111.6(3)
C23 C21 C22 110.2(3)
C20 C24 C25 112.4(3)
C20 C24 C26 110.6(2)
C25 C24 C26 111.3(3)
N4 C27 N3 103.6(2)
N4 C27 Cu1 134.5(2)
N3 C27 Cu1 121.3(2)
C29 C28 N3 107.2(3)
C28 C29 N4 106.5(3)
C31 C30 C35 121.9(3)
C31 C30 N3 118.4(3)
C35 C30 N3 119.7(3)
C32 C31 C30 117.5(3)
C32 C31 C36 121.5(3)
C30 C31 C36 121.0(3)
C31 C32 C33 122.5(3)
C34 C33 C32 118.0(3)
C34 C33 C37 121.7(4)
C32 C33 C37 120.3(4)
C33 C34 C35 122.3(3)
C34 C35 C30 117.8(3)
C34 C35 C38 120.7(3)
C30 C35 C38 121.5(3)
C44 C39 C40 122.9(3)
C44 C39 N4 120.0(2)
C40 C39 N4 116.9(3)
C41 C40 C39 117.1(3)
C41 C40 C45 121.0(3)
C39 C40 C45 121.9(3)
C40 C41 C42 122.5(3)
C41 C42 C43 117.8(3)
C41 C42 C46 120.9(3)
C43 C42 C46 121.3(3)
C44 C43 C42 122.1(3)
C39 C44 C43 117.4(3)
C39 C44 C47 122.3(3)
C43 C44 C47 120.3(3)

loop_
_geom_bond_atom_site_label_1
_geom_bond_atom_site_label_2
_geom_bond_distance
Ga1 N2 1.897(2)
Ga1 N1 1.904(2)
Ga1 Cu1 2.3066(6)
Cu1 C27 1.924(3)
N1 C1 1.390(3)
N1 C3 1.434(3)
C1 C2 1.347(4)
N2 C2 1.392(4)
N2 C15 1.425(3)
N3 C27 1.363(4)
N3 C28 1.385(4)
N3 C30 1.436(4)
C3 C8 1.398(4)
C3 C4 1.406(4)
N4 C27 1.359(4)
N4 C29 1.389(4)
N4 C39 1.453(4)
C4 C5 1.399(4)
C4 C9 1.511(4)
C5 C6 1.370(5)
C6 C7 1.379(4)
C7 C8 1.394(4)
C8 C12 1.521(4)
C9 C10 1.514(4)
C9 C11 1.530(5)
C12 C14 1.524(5)
C12 C13 1.526(5)
C15 C20 1.407(4)
C15 C16 1.409(4)
C16 C17 1.393(4)
C16 C21 1.516(4)
C17 C18 1.382(5)
C18 C19 1.369(4)
C19 C20 1.401(4)
C20 C24 1.521(4)
C21 C23 1.527(5)
C21 C22 1.534(5)
C24 C25 1.524(5)
C24 C26 1.526(4)
C28 C29 1.336(5)
C30 C31 1.400(4)
C30 C35 1.402(4)
C31 C32 1.378(5)
C31 C36 1.511(4)
C32 C33 1.397(5)
C33 C34 1.380(5)
C33 C37 1.520(5)
C34 C35 1.383(5)
C35 C38 1.512(5)
C39 C44 1.391(4)
C39 C40 1.394(4)
C40 C41 1.390(4)
C40 C45 1.505(4)
C41 C42 1.393(5)
C42 C43 1.394(4)
C42 C46 1.505(5)
C43 C44 1.392(5)
C44 C47 1.510(4)
